data_7032847
loop_
_publ_author_name
'Karmakar, Anirban'
'Hazra, Susanta'
'Guedes da Silva, M F\'atima C'
'Pombeiro, Armando J. L.'

_publ_section_title
;
 Synthesis, structure and catalytic application of lead(II) complexes in
 cyanosilylation reactions.
;
_journal_issue 1
_journal_name_full 'Dalton transactions (Cambridge, England : 2003)'
_journal_page_first 268
_journal_page_last 280
_journal_paper_doi 10.1039/c4dt02316a
_journal_volume 44
_journal_year 2015
_chemical_formula_sum 'C20 H16 N12 O8 Pb2'
_chemical_formula_weight 966.83
_chemical_name_systematic
;
 ?
;
_space_group_crystal_system triclinic
_space_group_IT_number 2
_space_group_name_Hall '-P 1'
_space_group_name_H-M_alt 'P -1'
_symmetry_space_group_name_Hall '-P 1'
_symmetry_space_group_name_H-M 'P -1'
_atom_sites_solution_hydrogens geom
_audit_creation_method SHELXL-2014
_cell_angle_alpha 85.184(2)
_cell_angle_beta 86.853(2)
_cell_angle_gamma 67.1140(10)
_cell_formula_units_Z 1
_cell_length_a 7.7520(3)
_cell_length_b 7.8081(3)
_cell_length_c 11.2756(5)
_cell_measurement_reflns_used 6206
_cell_measurement_temperature 296(2)
_cell_measurement_theta_max 26.36
_cell_measurement_theta_min 2.85
_cell_volume 626.36(4)
_computing_publication_material 'WinGX publication routines (Farrugia, 1999)'
_computing_structure_refinement 'SHELXL-2014 (Sheldrick, 2014)'
_computing_structure_solution 'SIR97 (Giacovazzo et al, 1997)'
_diffrn_ambient_temperature 296(2)
_diffrn_measured_fraction_theta_full 0.996
_diffrn_measured_fraction_theta_max 0.995
_diffrn_measurement_device_type 'Bruker APEX-II CCD'
_diffrn_measurement_method '\f and \w scans'
_diffrn_radiation_source 'fine-focus sealed tube'
_diffrn_radiation_type MoK\a
_diffrn_radiation_wavelength 0.71073
_diffrn_reflns_av_R_equivalents 0.0182
_diffrn_reflns_av_unetI/netI 0.0191
_diffrn_reflns_Laue_measured_fraction_full 0.996
_diffrn_reflns_Laue_measured_fraction_max 0.995
_diffrn_reflns_limit_h_max 9
_diffrn_reflns_limit_h_min -9
_diffrn_reflns_limit_k_max 9
_diffrn_reflns_limit_k_min -9
_diffrn_reflns_limit_l_max 14
_diffrn_reflns_limit_l_min -14
_diffrn_reflns_number 7136
_diffrn_reflns_point_group_measured_fraction_full 0.996
_diffrn_reflns_point_group_measured_fraction_max 0.995
_diffrn_reflns_theta_full 25.242
_diffrn_reflns_theta_max 26.371
_diffrn_reflns_theta_min 2.838
_exptl_absorpt_coefficient_mu 13.496
_exptl_absorpt_correction_T_max 0.06
_exptl_absorpt_correction_T_min 0.02
_exptl_absorpt_correction_type multi-scan
_exptl_absorpt_process_details SADABS
_exptl_crystal_colour Colourless
_exptl_crystal_density_diffrn 2.563
_exptl_crystal_description Block
_exptl_crystal_F_000 448
_exptl_crystal_size_max 0.310
_exptl_crystal_size_mid 0.250
_exptl_crystal_size_min 0.200
_refine_diff_density_max 2.075
_refine_diff_density_min -0.725
_refine_diff_density_rms 0.144
_refine_ls_extinction_method none
_refine_ls_goodness_of_fit_ref 1.166
_refine_ls_hydrogen_treatment constr
_refine_ls_matrix_type full
_refine_ls_number_parameters 190
_refine_ls_number_reflns 2550
_refine_ls_number_restraints 0
_refine_ls_restrained_S_all 1.166
_refine_ls_R_factor_all 0.0220
_refine_ls_R_factor_gt 0.0214
_refine_ls_shift/su_max 0.000
_refine_ls_shift/su_mean 0.000
_refine_ls_structure_factor_coef Fsqd
_refine_ls_weighting_details 'w=1/[\s^2^(Fo^2^)+(0.0310P)^2^+0.8235P] where P=(Fo^2^+2Fc^2^)/3'
_refine_ls_weighting_scheme calc
_refine_ls_wR_factor_gt 0.0540
_refine_ls_wR_factor_ref 0.0544
_reflns_Friedel_coverage 0.000
_reflns_number_gt 2475
_reflns_number_total 2550
_reflns_threshold_expression 'I > 2\s(I)'
_cod_data_source_file c4dt02316a2.cif
_cod_data_source_block 1
_cod_depositor_comments 'Adding full bibliography for 7032845--7032850.cif.'
_cod_database_code 7032847
_shelx_space_group_comment
;
The symmetry employed for this shelxl refinement is uniquely defined
by the following loop, which should always be used as a source of
symmetry information in preference to the above space-group names.
They are only intended as comments.
;
_shelx_estimated_absorpt_t_min 0.103
_shelx_estimated_absorpt_t_max 0.173
_shelxl_version_number 2014-1

loop_
_space_group_symop_operation_xyz
'x, y, z'
'-x, -y, -z'

loop_
_atom_site_label
_atom_site_type_symbol
_atom_site_fract_x
_atom_site_fract_y
_atom_site_fract_z
_atom_site_U_iso_or_equiv
_atom_site_adp_type
_atom_site_occupancy
_atom_site_site_symmetry_order
_atom_site_calc_flag
_atom_site_refinement_flags_posn
_atom_site_refinement_flags_adp
Pb1 Pb 0.43976(2) 0.18447(2) 0.13204(2) 0.02970(7) Uani 1 1 d . .
O2 O 0.0894(4) 0.0714(4) -0.1343(3) 0.0360(6) Uani 1 1 d . .
O3 O 0.3917(5) -0.0533(4) 0.2392(3) 0.0391(7) Uani 1 1 d . .
O1 O 0.3182(4) 0.0853(4) -0.0290(3) 0.0356(6) Uani 1 1 d . .
N1 N 0.0759(4) 0.3166(5) 0.1192(3) 0.0264(6) Uani 1 1 d . .
N2 N -0.3064(4) 0.4731(5) 0.0816(3) 0.0304(7) Uani 1 1 d . .
N3 N -0.2672(5) 0.3149(5) -0.0873(3) 0.0366(8) Uani 1 1 d . .
H3A H -0.3858 0.3703 -0.0975 0.055 Uiso 1 1 calc R U
H3B H -0.1985 0.2375 -0.1372 0.055 Uiso 1 1 calc R U
O4 O 0.3016(7) -0.1785(5) 0.4030(4) 0.0601(11) Uani 1 1 d . .
N4 N 0.3389(5) 0.2574(5) 0.3506(3) 0.0337(7) Uani 1 1 d . .
C3 C -0.1891(5) 0.3494(5) 0.0068(3) 0.0259(7) Uani 1 1 d . .
C2 C 0.0070(5) 0.2687(5) 0.0274(3) 0.0243(7) Uani 1 1 d . .
C5 C -0.0414(6) 0.4391(6) 0.1926(4) 0.0304(8) Uani 1 1 d . .
H5 H 0.0052 0.4728 0.2572 0.036 Uiso 1 1 calc R U
C1 C 0.1457(5) 0.1313(5) -0.0525(3) 0.0274(7) Uani 1 1 d . .
N5 N 0.2069(7) 0.3087(6) 0.5826(4) 0.0460(10) Uani 1 1 d . .
C4 C -0.2323(6) 0.5154(6) 0.1723(4) 0.0315(8) Uani 1 1 d . .
H4 H -0.3112 0.5997 0.2243 0.038 Uiso 1 1 calc R U
N6 N 0.1973(7) 0.0178(6) 0.6006(4) 0.0542(11) Uani 1 1 d . .
H6A H 0.1592 0.0372 0.6732 0.081 Uiso 1 1 calc R U
H6B H 0.2123 -0.0860 0.5721 0.081 Uiso 1 1 calc R U
C6 C 0.3322(6) -0.0495(6) 0.3483(4) 0.0349(9) Uani 1 1 d . .
C7 C 0.3006(6) 0.1234(6) 0.4127(4) 0.0310(8) Uani 1 1 d . .
C8 C 0.2332(6) 0.1484(6) 0.5324(4) 0.0362(9) Uani 1 1 d . .
C10 C 0.3146(7) 0.4139(6) 0.4004(4) 0.0410(10) Uani 1 1 d . .
H10 H 0.3416 0.5077 0.3572 0.049 Uiso 1 1 calc R U
C9 C 0.2487(8) 0.4362(7) 0.5170(4) 0.0485(12) Uani 1 1 d . .
H9 H 0.2331 0.5461 0.5508 0.058 Uiso 1 1 calc R U

loop_
_atom_site_aniso_label
_atom_site_aniso_U_11
_atom_site_aniso_U_22
_atom_site_aniso_U_33
_atom_site_aniso_U_23
_atom_site_aniso_U_13
_atom_site_aniso_U_12
Pb1 0.02729(10) 0.02940(10) 0.03176(10) -0.00771(6) 0.00137(6) -0.00938(7)
O2 0.0358(15) 0.0391(17) 0.0329(15) -0.0151(12) 0.0019(12) -0.0120(13)
O3 0.0554(19) 0.0321(16) 0.0319(15) -0.0107(12) 0.0033(13) -0.0179(15)
O1 0.0228(13) 0.0400(16) 0.0386(15) -0.0154(13) 0.0032(11) -0.0043(12)
N1 0.0236(15) 0.0270(16) 0.0269(15) -0.0058(12) 0.0006(12) -0.0072(13)
N2 0.0222(15) 0.0337(18) 0.0317(17) -0.0088(14) 0.0011(12) -0.0058(14)
N3 0.0272(17) 0.045(2) 0.0371(19) -0.0142(15) -0.0052(14) -0.0101(16)
O4 0.095(3) 0.0397(19) 0.056(2) -0.0119(16) 0.023(2) -0.039(2)
N4 0.044(2) 0.0269(17) 0.0301(17) -0.0048(13) -0.0040(14) -0.0132(15)
C3 0.0240(17) 0.0265(18) 0.0264(17) -0.0037(14) 0.0015(13) -0.0088(15)
C2 0.0254(18) 0.0232(17) 0.0245(17) -0.0021(13) 0.0008(13) -0.0096(15)
C5 0.0272(19) 0.035(2) 0.0270(18) -0.0092(16) -0.0006(15) -0.0085(17)
C1 0.0283(18) 0.0265(18) 0.0256(17) -0.0036(14) 0.0024(14) -0.0088(15)
N5 0.058(3) 0.044(2) 0.036(2) -0.0149(17) 0.0063(18) -0.017(2)
C4 0.0252(19) 0.035(2) 0.0294(19) -0.0091(16) 0.0044(14) -0.0058(17)
N6 0.080(3) 0.048(2) 0.039(2) -0.0071(18) 0.020(2) -0.031(2)
C6 0.038(2) 0.026(2) 0.040(2) -0.0083(17) 0.0007(18) -0.0106(18)
C7 0.033(2) 0.0283(19) 0.0300(19) -0.0049(15) -0.0024(15) -0.0094(17)
C8 0.037(2) 0.035(2) 0.034(2) -0.0067(17) 0.0019(17) -0.0104(19)
C10 0.059(3) 0.029(2) 0.037(2) -0.0065(17) -0.006(2) -0.018(2)
C9 0.071(3) 0.034(2) 0.041(2) -0.0147(19) -0.004(2) -0.017(2)

loop_
_atom_type_symbol
_atom_type_description
_atom_type_scat_dispersion_real
_atom_type_scat_dispersion_imag
_atom_type_scat_source
C C 0.0033 0.0016 'International Tables Vol C Tables 4.2.6.8 and 6.1.1.4'
H H 0.0000 0.0000 'International Tables Vol C Tables 4.2.6.8 and 6.1.1.4'
N N 0.0061 0.0033 'International Tables Vol C Tables 4.2.6.8 and 6.1.1.4'
O O 0.0106 0.0060 'International Tables Vol C Tables 4.2.6.8 and 6.1.1.4'
Pb Pb -3.3944 10.1111 'International Tables Vol C Tables 4.2.6.8 and 6.1.1.4'

loop_
_geom_angle_atom_site_label_1
_geom_angle_atom_site_label_2
_geom_angle_atom_site_label_3
_geom_angle
_geom_angle_site_symmetry_1
_geom_angle_site_symmetry_3
O3 Pb1 O1 84.05(11) . .
O3 Pb1 O1 81.26(11) . 2_655
O1 Pb1 O1 66.26(11) . 2_655
O3 Pb1 N4 67.29(11) . .
O1 Pb1 N4 135.70(11) . .
O1 Pb1 N4 135.42(11) 2_655 .
O3 Pb1 N1 82.31(11) . .
O1 Pb1 N1 64.12(9) . .
O1 Pb1 N1 128.90(9) 2_655 .
N4 Pb1 N1 78.62(11) . .
C6 O3 Pb1 125.2(3) . .
C1 O1 Pb1 126.9(2) . .
C1 O1 Pb1 118.2(2) . 2_655
Pb1 O1 Pb1 113.74(11) . 2_655
C2 N1 C5 119.4(3) . .
C2 N1 Pb1 116.4(2) . .
C5 N1 Pb1 124.0(3) . .
C4 N2 C3 117.9(3) . .
C7 N4 C10 120.1(4) . .
C7 N4 Pb1 113.3(3) . .
C10 N4 Pb1 126.5(3) . .
N3 C3 N2 116.6(3) . .
N3 C3 C2 123.3(3) . .
N2 C3 C2 120.1(3) . .
N1 C2 C3 120.1(3) . .
N1 C2 C1 117.0(3) . .
C3 C2 C1 122.9(3) . .
N1 C5 C4 120.0(4) . .
O2 C1 O1 124.6(4) . .
O2 C1 C2 120.0(3) . .
O1 C1 C2 115.4(3) . .
C9 N5 C8 117.6(4) . .
N2 C4 C5 122.6(4) . .
O4 C6 O3 123.8(4) . .
O4 C6 C7 118.6(4) . .
O3 C6 C7 117.7(4) . .
N4 C7 C8 119.7(4) . .
N4 C7 C6 116.3(4) . .
C8 C7 C6 124.0(4) . .
N6 C8 N5 117.1(4) . .
N6 C8 C7 122.8(4) . .
N5 C8 C7 120.1(4) . .
N4 C10 C9 119.5(4) . .
N5 C9 C10 123.1(4) . .

loop_
_geom_bond_atom_site_label_1
_geom_bond_atom_site_label_2
_geom_bond_distance
_geom_bond_site_symmetry_2
Pb1 O3 2.271(3) .
Pb1 O1 2.403(3) .
Pb1 O1 2.531(3) 2_655
Pb1 N4 2.585(3) .
Pb1 N1 2.608(3) .
O2 C1 1.239(5) .
O3 C6 1.288(5) .
O1 C1 1.279(5) .
O1 Pb1 2.531(3) 2_655
N1 C2 1.333(5) .
N1 C5 1.342(5) .
N2 C4 1.325(5) .
N2 C3 1.356(5) .
N3 C3 1.346(5) .
O4 C6 1.231(6) .
N4 C7 1.330(5) .
N4 C10 1.331(5) .
C3 C2 1.425(5) .
C2 C1 1.509(5) .
C5 C4 1.388(6) .
N5 C9 1.321(7) .
N5 C8 1.355(6) .
N6 C8 1.332(6) .
C6 C7 1.515(6) .
C7 C8 1.421(6) .
C10 C9 1.384(7) .

loop_
_geom_hbond_atom_site_label_D
_geom_hbond_atom_site_label_H
_geom_hbond_atom_site_label_A
_geom_hbond_distance_DH
_geom_hbond_distance_HA
_geom_hbond_distance_DA
_geom_hbond_angle_DHA
_geom_hbond_site_symmetry_A
N3 H3A N2 0.86 2.22 3.067(5) 167.2 2_465
N3 H3B O2 0.86 2.10 2.731(5) 129.6 .
C5 H5 N4 0.93 2.69 3.282(5) 122.1 .
C5 H5 N5 0.93 2.62 3.235(6) 123.7 2_566
C4 H4 N5 0.93 2.61 3.236(6) 125.2 2_566
N6 H6A O2 0.86 2.22 3.078(5) 174.4 1_556
N6 H6B O4 0.86 2.08 2.716(6) 130.1 .
C10 H10 O4 0.93 2.44 3.147(5) 132.5 1_565
